data_4513221
loop_
_publ_author_name
'Adachi, Takuji'
'Connors, David M.'
'Xiao, Wenchang'
'Hu, Chunhua'
'Ward, Michael D.'

_publ_section_title
;
 Strong Intermolecular Electronic Coupling of Chromophores Confined in
 Hydrogen-Bonded Frameworks
;
_journal_issue 7
_journal_name_full 'Crystal Growth &amp; Design'
_journal_page_first 3366
_journal_paper_doi 10.1021/acs.cgd.5b00452
_journal_volume 15
_journal_year 2015
_chemical_formula_sum 'C24 H28 N6 O6 S2'
_chemical_formula_weight 560.64
_space_group_crystal_system monoclinic
_space_group_IT_number 14
_space_group_name_Hall '-P 2yn'
_space_group_name_H-M_alt 'P 1 21/n 1'
_symmetry_space_group_name_Hall '-P 2yn'
_symmetry_space_group_name_H-M 'P 1 21/n 1'
_atom_sites_solution_hydrogens geom
_audit_creation_method SHELXL-2014/7
_cell_angle_alpha 90
_cell_angle_beta 112.7510(17)
_cell_angle_gamma 90
_cell_formula_units_Z 4
_cell_length_a 19.603(3)
_cell_length_b 7.6017(10)
_cell_length_c 19.639(3)
_cell_measurement_reflns_used 6584
_cell_measurement_temperature 100(2)
_cell_measurement_theta_max 24.75
_cell_measurement_theta_min 2.49
_cell_volume 2698.8(7)
_computing_cell_refinement 'Bruker SAINT'
_computing_data_collection 'Bruker APEX2'
_computing_data_reduction 'Bruker SAINT'
_computing_structure_refinement 'HELXL-2014/7 (Sheldrick, 2014)'
_computing_structure_solution 'SHELXT (Sheldrick 2014)'
_diffrn_ambient_temperature 100(2)
_diffrn_measured_fraction_theta_full 0.995
_diffrn_measured_fraction_theta_max 0.995
_diffrn_measurement_device_type 'Bruker APEX-II CCD'
_diffrn_measurement_method '\w scans'
_diffrn_radiation_monochromator graphite
_diffrn_radiation_source 'Sealed tube'
_diffrn_radiation_type MoK\a
_diffrn_radiation_wavelength 0.71073
_diffrn_reflns_av_R_equivalents 0.0589
_diffrn_reflns_av_unetI/netI 0.0350
_diffrn_reflns_laue_measured_fraction_full 0.995
_diffrn_reflns_laue_measured_fraction_max 0.995
_diffrn_reflns_limit_h_max 23
_diffrn_reflns_limit_h_min -23
_diffrn_reflns_limit_k_max 8
_diffrn_reflns_limit_k_min -9
_diffrn_reflns_limit_l_max 23
_diffrn_reflns_limit_l_min -23
_diffrn_reflns_number 31268
_diffrn_reflns_point_group_measured_fraction_full 0.995
_diffrn_reflns_point_group_measured_fraction_max 0.995
_diffrn_reflns_theta_full 24.910
_diffrn_reflns_theta_max 24.910
_diffrn_reflns_theta_min 1.124
_exptl_absorpt_coefficient_mu 0.248
_exptl_absorpt_correction_T_max 0.7451
_exptl_absorpt_correction_T_min 0.6067
_exptl_absorpt_correction_type multi-scan
_exptl_absorpt_process_details SADABS
_exptl_crystal_colour colorless
_exptl_crystal_density_diffrn 1.380
_exptl_crystal_description plate
_exptl_crystal_F_000 1176
_exptl_crystal_size_max 0.316
_exptl_crystal_size_mid 0.173
_exptl_crystal_size_min 0.142
_refine_diff_density_max 0.504
_refine_diff_density_min -0.401
_refine_diff_density_rms 0.056
_refine_ls_extinction_method none
_refine_ls_goodness_of_fit_ref 1.044
_refine_ls_hydrogen_treatment constr
_refine_ls_matrix_type full
_refine_ls_number_parameters 390
_refine_ls_number_reflns 4668
_refine_ls_number_restraints 9
_refine_ls_restrained_S_all 1.043
_refine_ls_R_factor_all 0.0542
_refine_ls_R_factor_gt 0.0427
_refine_ls_shift/su_max 0.000
_refine_ls_shift/su_mean 0.000
_refine_ls_structure_factor_coef Fsqd
_refine_ls_weighting_details 'w=1/[\s^2^(Fo^2^)+(0.0506P)^2^+2.1161P] where P=(Fo^2^+2Fc^2^)/3'
_refine_ls_weighting_scheme calc
_refine_ls_wR_factor_gt 0.1014
_refine_ls_wR_factor_ref 0.1077
_reflns_Friedel_coverage 0.000
_reflns_number_gt 3996
_reflns_number_total 4668
_reflns_threshold_expression 'I > 2\s(I)'
_cod_data_source_file cg5b00452_si_003.cif
_cod_data_source_block 15mdw2t
_cod_depositor_comments 'Adding full bibliography for 4513220--4513222.cif.'
_cod_original_cell_volume 2698.8(6)
_cod_database_code 4513221
_shelx_shelxl_version_number 2014/7
_shelx_space_group_comment
;
The symmetry employed for this shelxl refinement is uniquely defined
by the following loop, which should always be used as a source of
symmetry information in preference to the above space-group names.
They are only intended as comments.
;
_shelx_estimated_absorpt_t_min 0.926
_shelx_estimated_absorpt_t_max 0.966

loop_
_space_group_symop_operation_xyz
'x, y, z'
'-x+1/2, y+1/2, -z+1/2'
'-x, -y, -z'
'x-1/2, -y-1/2, z-1/2'

loop_
_atom_site_label
_atom_site_type_symbol
_atom_site_fract_x
_atom_site_fract_y
_atom_site_fract_z
_atom_site_U_iso_or_equiv
_atom_site_adp_type
_atom_site_occupancy
_atom_site_site_symmetry_order
_atom_site_calc_flag
_atom_site_refinement_flags_posn
_atom_site_refinement_flags_adp
_atom_site_refinement_flags_occupancy
_atom_site_disorder_assembly
_atom_site_disorder_group
S1 S 0.43376(5) 1.29849(13) 0.28742(5) 0.0194(3) Uani 0.9104(19) 1 d . . P A 1
O1 O 0.50419(15) 1.2883(4) 0.35069(15) 0.0215(6) Uani 0.9104(19) 1 d . . P A 1
O2 O 0.42049(15) 1.1438(4) 0.23924(16) 0.0231(6) Uani 0.9104(19) 1 d . . P A 1
O3 O 0.42678(15) 1.4624(4) 0.24530(14) 0.0234(6) Uani 0.9104(19) 1 d . . P A 1
C1 C 0.3597(2) 1.3020(5) 0.3191(2) 0.0189(8) Uani 0.9104(19) 1 d . . P A 1
C2 C 0.3567(2) 1.4280(4) 0.37088(19) 0.0196(8) Uani 0.9104(19) 1 d . . P A 1
C3 C 0.2947(2) 1.4211(5) 0.3898(2) 0.0242(9) Uani 0.9104(19) 1 d . . P A 1
H3 H 0.2917 1.5015 0.4255 0.029 Uiso 0.9104(19) 1 calc R U P A 1
C4 C 0.2377(2) 1.3015(5) 0.3583(2) 0.0273(10) Uani 0.9104(19) 1 d . . P A 1
H4 H 0.1962 1.3014 0.3721 0.033 Uiso 0.9104(19) 1 calc R U P A 1
C5 C 0.2417(2) 1.1810(5) 0.3061(2) 0.0258(9) Uani 0.9104(19) 1 d . . P A 1
H5 H 0.2027 1.0996 0.2836 0.031 Uiso 0.9104(19) 1 calc R U P A 1
C6 C 0.3026(2) 1.1813(5) 0.2878(2) 0.0248(9) Uani 0.9104(19) 1 d . . P A 1
H6 H 0.3059 1.0978 0.2532 0.030 Uiso 0.9104(19) 1 calc R U P A 1
C7 C 0.4137(2) 1.5632(4) 0.40522(19) 0.0193(8) Uani 0.9104(19) 1 d . . P A 1
H7 H 0.4636 1.5369 0.4132 0.023 Uiso 0.9104(19) 1 calc R U P A 1
C8 C 0.3980(3) 1.7218(6) 0.4256(3) 0.0218(9) Uani 0.9104(19) 1 d . . P A 1
H8 H 0.3474 1.7464 0.4148 0.026 Uiso 0.9104(19) 1 calc R U P A 1
C9 C 0.4515(2) 1.8614(5) 0.4631(2) 0.0204(8) Uani 0.9104(19) 1 d . . P A 1
C10 C 0.4240(2) 2.0259(5) 0.4725(2) 0.0214(8) Uani 0.9104(19) 1 d . . P A 1
H10 H 0.3721 2.0448 0.4540 0.026 Uiso 0.9104(19) 1 calc R U P A 1
C11 C 0.4717(2) 2.1612(5) 0.5084(2) 0.0227(9) Uani 0.9104(19) 1 d . . P A 1
H11 H 0.4518 2.2718 0.5138 0.027 Uiso 0.9104(19) 1 calc R U P A 1
C23 C 0.5477(3) 0.7966(8) 0.3324(3) 0.0241(9) Uani 0.9104(19) 1 d . . P A 1
N1 N 0.47589(18) 0.8061(4) 0.2917(2) 0.0273(8) Uani 0.9104(19) 1 d . . P A 1
H1A H 0.4504 0.7095 0.2744 0.033 Uiso 0.9104(19) 1 calc R U P A 1
H1B H 0.4537 0.9092 0.2820 0.033 Uiso 0.9104(19) 1 calc R U P A 1
N2 N 0.5819(3) 0.6406(5) 0.3474(2) 0.0308(10) Uani 0.9104(19) 1 d . . P A 1
H2A H 0.5566 0.5435 0.3302 0.037 Uiso 0.9104(19) 1 calc R U P A 1
H2B H 0.6296 0.6351 0.3745 0.037 Uiso 0.9104(19) 1 calc R U P A 1
N3 N 0.5863(2) 0.9449(5) 0.35761(19) 0.0237(8) Uani 0.9104(19) 1 d . . P A 1
H3A H 0.5638 1.0475 0.3471 0.028 Uiso 0.9104(19) 1 calc R U P A 1
H3B H 0.6340 0.9397 0.3847 0.028 Uiso 0.9104(19) 1 calc R U P A 1
S1' S 0.4338(6) 1.1786(15) 0.2824(7) 0.0194(3) Uani 0.0896(19) 1 d . . P A 2
O1' O 0.4207(14) 1.023(4) 0.2402(14) 0.0215(6) Uani 0.0896(19) 1 d . . P A 2
O2' O 0.5087(17) 1.195(4) 0.3509(16) 0.0231(6) Uani 0.0896(19) 1 d . . P A 2
O3' O 0.4253(16) 1.367(4) 0.2354(17) 0.0234(6) Uani 0.0896(19) 1 d . . P A 2
C1' C 0.3660(12) 1.202(3) 0.3224(14) 0.0189(8) Uani 0.0896(19) 1 d G . P A 2
C2' C 0.3583(12) 1.084(3) 0.3730(13) 0.0196(8) Uani 0.0896(19) 1 d DG . P A 2
C3' C 0.2971(14) 1.094(3) 0.3920(14) 0.0242(9) Uani 0.0896(19) 1 d G . P A 2
H3' H 0.2919 1.0133 0.4266 0.029 Uiso 0.0896(19) 1 calc R U P A 2
C4' C 0.2435(12) 1.222(3) 0.3604(16) 0.0273(10) Uani 0.0896(19) 1 d G . P A 2
H4' H 0.2017 1.2289 0.3733 0.033 Uiso 0.0896(19) 1 calc R U P A 2
C5' C 0.2512(13) 1.340(3) 0.3098(15) 0.0258(9) Uani 0.0896(19) 1 d G . P A 2
H5' H 0.2145 1.4278 0.2882 0.031 Uiso 0.0896(19) 1 calc R U P A 2
C6' C 0.3124(15) 1.330(3) 0.2907(13) 0.0248(9) Uani 0.0896(19) 1 d G . P A 2
H6' H 0.3176 1.4110 0.2562 0.030 Uiso 0.0896(19) 1 calc R U P A 2
C7' C 0.4130(15) 0.940(3) 0.4032(18) 0.0193(8) Uani 0.0896(19) 1 d D . P A 2
H7' H 0.4632 0.9711 0.4150 0.023 Uiso 0.0896(19) 1 calc R U P A 2
C8' C 0.4011(19) 0.769(4) 0.416(3) 0.0218(9) Uani 0.0896(19) 1 d D . P A 2
H8' H 0.3524 0.7268 0.3892 0.026 Uiso 0.0896(19) 1 calc R U P A 2
C9' C 0.4528(10) 0.638(2) 0.4663(18) 0.0204(8) Uani 0.0896(19) 1 d D . P A 2
C10' C 0.4241(6) 0.483(3) 0.4818(19) 0.0214(8) Uani 0.0896(19) 1 d D . P A 2
H10' H 0.3730 0.4735 0.4726 0.026 Uiso 0.0896(19) 1 calc R U P A 2
C11' C 0.4711(12) 0.341(2) 0.5110(19) 0.0227(9) Uani 0.0896(19) 1 d D . P A 2
H11' H 0.4513 0.2293 0.5154 0.027 Uiso 0.0896(19) 1 calc R U P A 2
C23' C 0.555(3) 0.699(10) 0.338(3) 0.0241(9) Uani 0.0896(19) 1 d . . P A 2
N1' N 0.4762(18) 0.685(5) 0.2906(19) 0.0273(8) Uani 0.0896(19) 1 d . . P A 2
H1C H 0.4496 0.7801 0.2738 0.033 Uiso 0.0896(19) 1 calc R U P A 2
H1D H 0.4555 0.5802 0.2792 0.033 Uiso 0.0896(19) 1 calc R U P A 2
N2' N 0.588(2) 0.527(5) 0.354(2) 0.0308(10) Uani 0.0896(19) 1 d . . P A 2
H2C H 0.6356 0.5160 0.3791 0.037 Uiso 0.0896(19) 1 calc R U P A 2
H2D H 0.5597 0.4332 0.3396 0.037 Uiso 0.0896(19) 1 calc R U P A 2
N3' N 0.578(3) 0.862(7) 0.350(3) 0.0237(8) Uani 0.0896(19) 1 d . . P A 2
H3C H 0.6248 0.8854 0.3740 0.028 Uiso 0.0896(19) 1 calc R U P A 2
H3D H 0.5456 0.9485 0.3330 0.028 Uiso 0.0896(19) 1 calc R U P A 2
S2 S 0.21478(6) 0.31162(12) 0.56387(5) 0.0231(2) Uani 1 1 d . . . . .
O4 O 0.15274(15) 0.3168(3) 0.49298(14) 0.0275(6) Uani 1 1 d . . . . .
O5 O 0.26027(15) 0.1567(3) 0.57220(15) 0.0268(6) Uani 1 1 d . . . . .
O6 O 0.25945(15) 0.4722(3) 0.57801(14) 0.0270(6) Uani 1 1 d . . . . .
C12 C 0.1797(2) 0.2999(4) 0.6350(2) 0.0226(8) Uani 1 1 d . . . . .
C13 C 0.1271(2) 0.4201(4) 0.63982(19) 0.0228(8) Uani 1 1 d . . . . .
C14 C 0.1055(2) 0.4003(5) 0.6993(2) 0.0287(9) Uani 1 1 d . . . . .
H14 H 0.0697 0.4781 0.7041 0.034 Uiso 1 1 calc R U . . .
C15 C 0.1354(3) 0.2687(5) 0.7520(2) 0.0320(10) Uani 1 1 d . . . . .
H15 H 0.1195 0.2579 0.7917 0.038 Uiso 1 1 calc R U . . .
C16 C 0.1878(2) 0.1543(5) 0.7471(2) 0.0332(9) Uani 1 1 d . . . . .
H16 H 0.2087 0.0663 0.7836 0.040 Uiso 1 1 calc R U . . .
C17 C 0.2095(2) 0.1696(5) 0.6880(2) 0.0304(9) Uani 1 1 d . . . . .
H17 H 0.2450 0.0903 0.6836 0.037 Uiso 1 1 calc R U . . .
C18 C 0.0930(2) 0.5602(4) 0.5846(2) 0.0230(8) Uani 1 1 d . . . . .
H18 H 0.0872 0.5387 0.5350 0.028 Uiso 1 1 calc R U . . .
C19 C 0.0698(2) 0.7161(5) 0.6002(2) 0.0253(9) Uani 1 1 d . . . . .
H19 H 0.0772 0.7360 0.6503 0.030 Uiso 1 1 calc R U . . .
C20 C 0.0342(2) 0.8584(4) 0.5482(2) 0.0244(8) Uani 1 1 d . . . . .
C21 C 0.0220(2) 1.0201(5) 0.5747(2) 0.0260(8) Uani 1 1 d . . . . .
H21 H 0.0369 1.0353 0.6265 0.031 Uiso 1 1 calc R U . . .
C22 C -0.0111(2) 1.1593(4) 0.5284(2) 0.0244(8) Uani 1 1 d . . . . .
H22 H -0.0182 1.2678 0.5487 0.029 Uiso 1 1 calc R U . . .
C24 C 0.1696(2) 0.8107(5) 0.4518(2) 0.0251(9) Uani 1 1 d . . . . .
N4 N 0.15196(19) 0.9607(4) 0.41492(18) 0.0311(8) Uani 1 1 d . . . . .
H4A H 0.1277 0.9597 0.3667 0.037 Uiso 1 1 calc R U . . .
H4B H 0.1645 1.0614 0.4386 0.037 Uiso 1 1 calc R U . . .
N5 N 0.15135(19) 0.6594(4) 0.41736(18) 0.0296(8) Uani 1 1 d . . . . .
H5A H 0.1271 0.6568 0.3692 0.036 Uiso 1 1 calc R U . . .
H5B H 0.1634 0.5604 0.4425 0.036 Uiso 1 1 calc R U . . .
N6 N 0.20730(19) 0.8131(4) 0.52470(17) 0.0301(7) Uani 1 1 d . . . . .
H6A H 0.2198 0.7137 0.5494 0.036 Uiso 1 1 calc R U . . .
H6B H 0.2197 0.9141 0.5481 0.036 Uiso 1 1 calc R U . . .

loop_
_atom_site_aniso_label
_atom_site_aniso_U_11
_atom_site_aniso_U_22
_atom_site_aniso_U_33
_atom_site_aniso_U_23
_atom_site_aniso_U_13
_atom_site_aniso_U_12
S1 0.0216(6) 0.0158(6) 0.0191(5) -0.0027(4) 0.0062(4) -0.0014(4)
O1 0.0194(15) 0.0178(13) 0.0230(15) -0.0015(12) 0.0033(12) 0.0013(12)
O2 0.0329(16) 0.0167(15) 0.0165(16) -0.0085(12) 0.0062(13) -0.0011(12)
O3 0.0317(16) 0.0140(14) 0.0250(15) 0.0022(12) 0.0115(12) 0.0003(12)
C1 0.024(2) 0.0122(19) 0.0163(19) -0.0012(16) 0.0028(16) -0.0029(17)
C2 0.026(2) 0.0133(17) 0.0161(18) 0.0011(14) 0.0040(16) -0.0019(15)
C3 0.033(2) 0.0136(17) 0.027(2) 0.0008(16) 0.0127(19) 0.0021(17)
C4 0.026(2) 0.019(2) 0.039(3) -0.003(2) 0.014(2) -0.0037(19)
C5 0.025(2) 0.0222(19) 0.028(2) -0.0060(16) 0.0079(17) -0.0065(16)
C6 0.034(2) 0.0178(18) 0.020(2) -0.0050(15) 0.0080(18) -0.0051(16)
C7 0.022(2) 0.0143(18) 0.0192(19) 0.0003(14) 0.0055(16) 0.0000(15)
C8 0.025(2) 0.016(2) 0.023(2) 0.0027(19) 0.0081(17) -0.0054(18)
C9 0.028(2) 0.0147(18) 0.0156(19) 0.0011(14) 0.0052(17) 0.0013(16)
C10 0.023(2) 0.0163(19) 0.021(2) -0.0028(15) 0.0033(17) -0.0011(15)
C11 0.027(2) 0.0174(19) 0.020(2) 0.0002(15) 0.0058(17) 0.0020(16)
C23 0.026(3) 0.018(2) 0.031(2) 0.000(2) 0.014(2) 0.000(2)
N1 0.023(2) 0.0144(17) 0.039(2) 0.0008(15) 0.0057(16) 0.0030(15)
N2 0.024(2) 0.017(2) 0.046(2) 0.0005(18) 0.0083(18) 0.0017(16)
N3 0.0219(19) 0.0153(17) 0.0296(19) 0.0025(16) 0.0052(14) -0.0053(16)
S1' 0.0216(6) 0.0158(6) 0.0191(5) -0.0027(4) 0.0062(4) -0.0014(4)
O1' 0.0194(15) 0.0178(13) 0.0230(15) -0.0015(12) 0.0033(12) 0.0013(12)
O2' 0.0329(16) 0.0167(15) 0.0165(16) -0.0085(12) 0.0062(13) -0.0011(12)
O3' 0.0317(16) 0.0140(14) 0.0250(15) 0.0022(12) 0.0115(12) 0.0003(12)
C1' 0.024(2) 0.0122(19) 0.0163(19) -0.0012(16) 0.0028(16) -0.0029(17)
C2' 0.026(2) 0.0133(17) 0.0161(18) 0.0011(14) 0.0040(16) -0.0019(15)
C3' 0.033(2) 0.0136(17) 0.027(2) 0.0008(16) 0.0127(19) 0.0021(17)
C4' 0.026(2) 0.019(2) 0.039(3) -0.003(2) 0.014(2) -0.0037(19)
C5' 0.025(2) 0.0222(19) 0.028(2) -0.0060(16) 0.0079(17) -0.0065(16)
C6' 0.034(2) 0.0178(18) 0.020(2) -0.0050(15) 0.0080(18) -0.0051(16)
C7' 0.022(2) 0.0143(18) 0.0192(19) 0.0003(14) 0.0055(16) 0.0000(15)
C8' 0.025(2) 0.016(2) 0.023(2) 0.0027(19) 0.0081(17) -0.0054(18)
C9' 0.028(2) 0.0147(18) 0.0156(19) 0.0011(14) 0.0052(17) 0.0013(16)
C10' 0.023(2) 0.0163(19) 0.021(2) -0.0028(15) 0.0033(17) -0.0011(15)
C11' 0.027(2) 0.0174(19) 0.020(2) 0.0002(15) 0.0058(17) 0.0020(16)
C23' 0.026(3) 0.018(2) 0.031(2) 0.000(2) 0.014(2) 0.000(2)
N1' 0.023(2) 0.0144(17) 0.039(2) 0.0008(15) 0.0057(16) 0.0030(15)
N2' 0.024(2) 0.017(2) 0.046(2) 0.0005(18) 0.0083(18) 0.0017(16)
N3' 0.0219(19) 0.0153(17) 0.0296(19) 0.0025(16) 0.0052(14) -0.0053(16)
S2 0.0258(5) 0.0185(5) 0.0238(5) -0.0004(4) 0.0083(4) 0.0015(4)
O4 0.0300(15) 0.0250(13) 0.0236(14) -0.0004(11) 0.0060(12) 0.0016(11)
O5 0.0254(15) 0.0220(13) 0.0321(15) -0.0003(11) 0.0099(12) 0.0035(11)
O6 0.0282(14) 0.0204(13) 0.0301(14) 0.0002(11) 0.0088(11) -0.0019(11)
C12 0.022(2) 0.0213(18) 0.0191(19) -0.0005(14) 0.0026(15) -0.0021(15)
C13 0.0251(19) 0.0164(17) 0.0248(19) -0.0030(14) 0.0073(16) -0.0013(14)
C14 0.038(2) 0.0211(19) 0.029(2) 0.0028(15) 0.0156(18) 0.0052(16)
C15 0.046(3) 0.027(2) 0.024(2) 0.0020(16) 0.0149(19) 0.0042(18)
C16 0.041(2) 0.027(2) 0.028(2) 0.0092(16) 0.0095(18) 0.0051(18)
C17 0.033(2) 0.0238(19) 0.027(2) 0.0031(16) 0.0036(18) 0.0097(16)
C18 0.0234(19) 0.0159(17) 0.029(2) 0.0024(14) 0.0090(16) 0.0016(14)
C19 0.024(2) 0.023(2) 0.027(2) 0.0014(16) 0.0074(17) -0.0007(16)
C20 0.023(2) 0.0197(18) 0.029(2) 0.0020(15) 0.0082(17) 0.0021(15)
C21 0.024(2) 0.0256(19) 0.026(2) -0.0041(15) 0.0076(16) 0.0026(15)
C22 0.025(2) 0.0168(17) 0.030(2) -0.0021(15) 0.0092(17) 0.0029(14)
C24 0.028(2) 0.023(2) 0.028(2) 0.0032(17) 0.0149(18) 0.0003(16)
N4 0.046(2) 0.0227(16) 0.0228(17) 0.0003(13) 0.0116(15) -0.0041(14)
N5 0.044(2) 0.0194(16) 0.0224(18) 0.0022(13) 0.0090(15) 0.0020(14)
N6 0.039(2) 0.0237(16) 0.0228(18) 0.0038(14) 0.0066(15) 0.0003(15)

loop_
_atom_type_symbol
_atom_type_description
_atom_type_scat_dispersion_real
_atom_type_scat_dispersion_imag
_atom_type_scat_source
C C 0.0033 0.0016 'International Tables Vol C Tables 4.2.6.8 and 6.1.1.4'
H H 0.0000 0.0000 'International Tables Vol C Tables 4.2.6.8 and 6.1.1.4'
N N 0.0061 0.0033 'International Tables Vol C Tables 4.2.6.8 and 6.1.1.4'
O O 0.0106 0.0060 'International Tables Vol C Tables 4.2.6.8 and 6.1.1.4'
S S 0.1246 0.1234 'International Tables Vol C Tables 4.2.6.8 and 6.1.1.4'

loop_
_geom_angle_atom_site_label_1
_geom_angle_atom_site_label_2
_geom_angle_atom_site_label_3
_geom_angle
_geom_angle_site_symmetry_1
_geom_angle_site_symmetry_3
O1 S1 O2 112.33(18) . .
O1 S1 O3 112.02(18) . .
O2 S1 O3 111.17(17) . .
O1 S1 C1 109.43(18) . .
O2 S1 C1 105.73(16) . .
O3 S1 C1 105.74(17) . .
C6 C1 C2 120.9(4) . .
C6 C1 S1 117.3(3) . .
C2 C1 S1 121.7(3) . .
C3 C2 C1 116.5(3) . .
C3 C2 C7 119.0(3) . .
C1 C2 C7 124.5(3) . .
C4 C3 C2 122.6(4) . .
C4 C3 H3 118.7 . .
C2 C3 H3 118.7 . .
C3 C4 C5 119.4(4) . .
C3 C4 H4 120.3 . .
C5 C4 H4 120.3 . .
C6 C5 C4 119.5(4) . .
C6 C5 H5 120.3 . .
C4 C5 H5 120.3 . .
C5 C6 C1 121.1(4) . .
C5 C6 H6 119.4 . .
C1 C6 H6 119.4 . .
C8 C7 C2 122.8(4) . .
C8 C7 H7 118.6 . .
C2 C7 H7 118.6 . .
C7 C8 C9 126.6(4) . .
C7 C8 H8 116.7 . .
C9 C8 H8 116.7 . .
C11 C9 C10 117.8(3) 3_696 .
C11 C9 C8 123.9(4) 3_696 .
C10 C9 C8 118.3(4) . .
C11 C10 C9 120.8(4) . .
C11 C10 H10 119.6 . .
C9 C10 H10 119.6 . .
C10 C11 C9 121.4(3) . 3_696
C10 C11 H11 119.3 . .
C9 C11 H11 119.3 3_696 .
N1 C23 N2 120.4(6) . .
N1 C23 N3 119.5(5) . .
N2 C23 N3 120.1(5) . .
C23 N1 H1A 120.0 . .
C23 N1 H1B 120.0 . .
H1A N1 H1B 120.0 . .
C23 N2 H2A 120.0 . .
C23 N2 H2B 120.0 . .
H2A N2 H2B 120.0 . .
C23 N3 H3A 120.0 . .
C23 N3 H3B 120.0 . .
H3A N3 H3B 120.0 . .
O1' S1' O2' 117.9(17) . .
O1' S1' O3' 115.9(17) . .
O2' S1' O3' 105.4(17) . .
O1' S1' C1' 110.1(15) . .
O2' S1' C1' 102.9(15) . .
O3' S1' C1' 102.9(14) . .
C2' C1' C6' 120.0 . .
C2' C1' S1' 123.4(14) . .
C6' C1' S1' 115.7(14) . .
C3' C2' C1' 120.0 . .
C3' C2' C7' 120(2) . .
C1' C2' C7' 120(2) . .
C2' C3' C4' 120.0 . .
C2' C3' H3' 120.0 . .
C4' C3' H3' 120.0 . .
C3' C4' C5' 120.0 . .
C3' C4' H4' 120.0 . .
C5' C4' H4' 120.0 . .
C4' C5' C6' 120.0 . .
C4' C5' H5' 120.0 . .
C6' C5' H5' 120.0 . .
C5' C6' C1' 120.0 . .
C5' C6' H6' 120.0 . .
C1' C6' H6' 120.0 . .
C8' C7' C2' 129(2) . .
C8' C7' H7' 115.5 . .
C2' C7' H7' 115.5 . .
C7' C8' C9' 130(2) . .
C7' C8' H8' 115.1 . .
C9' C8' H8' 115.1 . .
C11' C9' C10' 120.1(9) 3_666 .
C11' C9' C8' 121(3) 3_666 .
C10' C9' C8' 119(2) . .
C11' C10' C9' 119.3(9) . .
C11' C10' H10' 120.4 . .
C9' C10' H10' 120.4 . .
C10' C11' C9' 120.1(9) . 3_666
C10' C11' H11' 120.0 . .
C9' C11' H11' 120.0 3_666 .
N3' C23' N2' 137(5) . .
N3' C23' N1' 113(6) . .
N2' C23' N1' 110(5) . .
C23' N1' H1C 120.0 . .
C23' N1' H1D 120.0 . .
H1C N1' H1D 120.0 . .
C23' N2' H2C 120.0 . .
C23' N2' H2D 120.0 . .
H2C N2' H2D 120.0 . .
C23' N3' H3C 120.0 . .
C23' N3' H3D 120.0 . .
H3C N3' H3D 120.0 . .
O5 S2 O4 112.42(16) . .
O5 S2 O6 111.07(16) . .
O4 S2 O6 112.13(16) . .
O5 S2 C12 106.16(16) . .
O4 S2 C12 108.58(17) . .
O6 S2 C12 106.07(16) . .
C17 C12 C13 121.2(3) . .
C17 C12 S2 116.4(3) . .
C13 C12 S2 122.4(3) . .
C14 C13 C12 117.0(3) . .
C14 C13 C18 119.6(3) . .
C12 C13 C18 123.4(3) . .
C15 C14 C13 121.4(3) . .
C15 C14 H14 119.3 . .
C13 C14 H14 119.3 . .
C16 C15 C14 120.9(4) . .
C16 C15 H15 119.6 . .
C14 C15 H15 119.6 . .
C15 C16 C17 118.9(4) . .
C15 C16 H16 120.5 . .
C17 C16 H16 120.5 . .
C16 C17 C12 120.7(4) . .
C16 C17 H17 119.7 . .
C12 C17 H17 119.7 . .
C19 C18 C13 124.2(3) . .
C19 C18 H18 117.9 . .
C13 C18 H18 117.9 . .
C18 C19 C20 127.0(4) . .
C18 C19 H19 116.5 . .
C20 C19 H19 116.5 . .
C21 C20 C22 117.1(3) . 3_576
C21 C20 C19 119.7(3) . .
C22 C20 C19 123.2(3) 3_576 .
C22 C21 C20 122.3(3) . .
C22 C21 H21 118.8 . .
C20 C21 H21 118.8 . .
C21 C22 C20 120.6(3) . 3_576
C21 C22 H22 119.7 . .
C20 C22 H22 119.7 3_576 .
N5 C24 N4 120.8(4) . .
N5 C24 N6 119.5(4) . .
N4 C24 N6 119.7(3) . .
C24 N4 H4A 120.0 . .
C24 N4 H4B 120.0 . .
H4A N4 H4B 120.0 . .
C24 N5 H5A 120.0 . .
C24 N5 H5B 120.0 . .
H5A N5 H5B 120.0 . .
C24 N6 H6A 120.0 . .
C24 N6 H6B 120.0 . .
H6A N6 H6B 120.0 . .

loop_
_geom_bond_atom_site_label_1
_geom_bond_atom_site_label_2
_geom_bond_distance
_geom_bond_site_symmetry_2
S1 O1 1.459(3) .
S1 O2 1.468(3) .
S1 O3 1.472(3) .
S1 C1 1.787(4) .
C1 C6 1.393(5) .
C1 C2 1.414(5) .
C2 C3 1.402(5) .
C2 C7 1.475(5) .
C3 C4 1.388(6) .
C3 H3 0.9500 .
C4 C5 1.399(6) .
C4 H4 0.9500 .
C5 C6 1.374(6) .
C5 H5 0.9500 .
C6 H6 0.9500 .
C7 C8 1.343(6) .
C7 H7 0.9500 .
C8 C9 1.473(6) .
C8 H8 0.9500 .
C9 C11 1.400(5) 3_696
C9 C10 1.401(5) .
C10 C11 1.386(5) .
C10 H10 0.9500 .
C11 C9 1.400(5) 3_696
C11 H11 0.9500 .
C23 N1 1.326(6) .
C23 N2 1.337(6) .
C23 N3 1.341(6) .
N1 H1A 0.8800 .
N1 H1B 0.8800 .
N2 H2A 0.8800 .
N2 H2B 0.8800 .
N3 H3A 0.8800 .
N3 H3B 0.8800 .
S1' O1' 1.41(3) .
S1' O2' 1.57(3) .
S1' O3' 1.67(3) .
S1' C1' 1.79(2) .
C1' C2' 1.3900 .
C1' C6' 1.3900 .
C2' C3' 1.3900 .
C2' C7' 1.488(10) .
C3' C4' 1.3900 .
C3' H3' 0.9500 .
C4' C5' 1.3900 .
C4' H4' 0.9500 .
C5' C6' 1.3900 .
C5' H5' 0.9500 .
C6' H6' 0.9500 .
C7' C8' 1.360(10) .
C7' H7' 0.9500 .
C8' C9' 1.488(10) .
C8' H8' 0.9500 .
C9' C11' 1.389(9) 3_666
C9' C10' 1.394(9) .
C10' C11' 1.389(9) .
C10' H10' 0.9500 .
C11' C9' 1.389(9) 3_666
C11' H11' 0.9500 .
C23' N3' 1.30(8) .
C23' N2' 1.44(8) .
C23' N1' 1.47(6) .
N1' H1C 0.8800 .
N1' H1D 0.8800 .
N2' H2C 0.8800 .
N2' H2D 0.8800 .
N3' H3C 0.8800 .
N3' H3D 0.8800 .
S2 O5 1.448(3) .
S2 O4 1.452(3) .
S2 O6 1.465(3) .
S2 C12 1.781(4) .
C12 C17 1.391(5) .
C12 C13 1.409(5) .
C13 C14 1.396(5) .
C13 C18 1.482(5) .
C14 C15 1.394(5) .
C14 H14 0.9500 .
C15 C16 1.377(6) .
C15 H15 0.9500 .
C16 C17 1.387(6) .
C16 H16 0.9500 .
C17 H17 0.9500 .
C18 C19 1.346(5) .
C18 H18 0.9500 .
C19 C20 1.466(5) .
C19 H19 0.9500 .
C20 C21 1.392(5) .
C20 C22 1.398(5) 3_576
C21 C22 1.382(5) .
C21 H21 0.9500 .
C22 C20 1.398(5) 3_576
C22 H22 0.9500 .
C24 N5 1.312(5) .
C24 N4 1.323(5) .
C24 N6 1.333(5) .
N4 H4A 0.8800 .
N4 H4B 0.8800 .
N5 H5A 0.8800 .
N5 H5B 0.8800 .
N6 H6A 0.8800 .
N6 H6B 0.8800 .
